data_2220781
loop_
_publ_author_name
'P\'erez, Hiram'
'Corr\^ea, Rodrigo S.'
'Plut\'in, Ana Mar\'ia'
'Calder\'on, Osmar'
'Duque, Julio'

_publ_section_title
<i>cis</i>-Bis[<i>N</i>-(2-furoyl)-<i>N</i>',<i>N</i>'-diphenylthioureato-\k^2^<i>O</i>,<i>S</i>]nickel(II)
_journal_coeditor_code GK2187
_journal_issue 2
_journal_name_full 'Acta Crystallographica Section E'
_journal_page_first m242
_journal_paper_doi 10.1107/S160053680900302X
_journal_volume 65
_journal_year 2009
_chemical_formula_iupac '[Ni (C18 H13 N2 O2 S)2]'
_chemical_formula_moiety 'C36 H26 N4 Ni1 O4 S2'
_chemical_formula_sum 'C36 H26 N4 Ni O4 S2'
_chemical_formula_weight 701.46
_chemical_name_systematic
;
<i>cis</i>-Bis[<i>N</i>-(2-furoyl)-<i>N</i>',<i>N</i>'-diphenylthioureato-
\k^2^<i>O</i>,<i>S</i>]nickel(II)
;
_space_group_IT_number 2
_symmetry_cell_setting triclinic
_symmetry_space_group_name_Hall '-P 1'
_symmetry_space_group_name_H-M 'P -1'
_audit_creation_method 'WinGX routine CIF_UPDATE'
_cell_angle_alpha 72.755(2)
_cell_angle_beta 88.792(2)
_cell_angle_gamma 74.8740(10)
_cell_formula_units_Z 2
_cell_length_a 10.0458(2)
_cell_length_b 11.0030(3)
_cell_length_c 15.9718(3)
_cell_measurement_reflns_used 83255
_cell_measurement_temperature 294
_cell_measurement_theta_max 27.103
_cell_measurement_theta_min 2.91
_cell_volume 1624.61(7)
_computing_cell_refinement 'DENZO/SCALEPACK (Otwinowski & Minor, 1997)'
_computing_data_collection 'COLLECT (Enraf--Nonius, 2000)'
_computing_data_reduction 'DENZO/SCALEPACK (Otwinowski & Minor, 1997)'
_computing_molecular_graphics 'ORTEP-3 (Farrugia, 1997)'
_computing_publication_material 'WinGX (Farrugia, 1999)'
_computing_structure_refinement 'SHELXL97 (Sheldrick, 2008)'
_computing_structure_solution 'SHELXS97 (Sheldrick, 2008)'
_diffrn_measured_fraction_theta_full 0.98
_diffrn_measured_fraction_theta_max 0.98
_diffrn_measurement_device '95mm CCD camera on \k-goniostat'
_diffrn_measurement_device_type 'Nonius KappaCCD'
_diffrn_measurement_method '\f and \w'
_diffrn_radiation_type MoK\a
_diffrn_radiation_wavelength 0.71073
_diffrn_reflns_av_R_equivalents 0.0527
_diffrn_reflns_limit_h_max 12
_diffrn_reflns_limit_h_min -12
_diffrn_reflns_limit_k_max 14
_diffrn_reflns_limit_k_min -13
_diffrn_reflns_limit_l_max 20
_diffrn_reflns_limit_l_min -17
_diffrn_reflns_number 12907
_diffrn_reflns_theta_full 27.13
_diffrn_reflns_theta_max 27.13
_diffrn_reflns_theta_min 3.05
_exptl_absorpt_coefficient_mu 0.772
_exptl_absorpt_correction_T_max 0.9796
_exptl_absorpt_correction_T_min 0.9547
_exptl_absorpt_correction_type gaussian
_exptl_absorpt_process_details '(Coppens <i>et al.</i>,  1965)'
_exptl_crystal_colour red
_exptl_crystal_density_diffrn 1.434
_exptl_crystal_density_method 'not measured'
_exptl_crystal_description prism
_exptl_crystal_F_000 724
_exptl_crystal_size_max 0.145
_exptl_crystal_size_mid 0.093
_exptl_crystal_size_min 0.055
_refine_diff_density_max 0.333
_refine_diff_density_min -0.455
_refine_ls_extinction_method none
_refine_ls_goodness_of_fit_ref 1.22
_refine_ls_hydrogen_treatment constr
_refine_ls_matrix_type full
_refine_ls_number_parameters 424
_refine_ls_number_reflns 7027
_refine_ls_number_restraints 0
_refine_ls_restrained_S_all 1.22
_refine_ls_R_factor_gt 0.064
_refine_ls_shift/su_max 0
_refine_ls_structure_factor_coef Fsqd
_refine_ls_weighting_details 'calc w = 1/[\s^2^(Fo^2^)+(0.0511P)^2^+0.2693P] where P=(Fo^2^+2Fc^2^)/3'
_refine_ls_weighting_scheme calc
_refine_ls_wR_factor_ref 0.1451
_reflns_number_gt 5083
_reflns_number_total 7027
_reflns_threshold_expression I>2\s(I)
_cod_data_source_file gk2187.cif
_cod_data_source_block I
_cod_depositor_comments
;
The following automatic conversions were performed:
'_exptl_absorpt_correction_type' value 'Gaussian' changed to 'gaussian'
according to '/home/saulius/struct/CIF-dictionaries/cif_core.dic'
dictionary named 'cif_core.dic' version 2.4.1 from 2010-06-29.

Automatic conversion script
Id: cif_fix_enum 1527 2010-12-29 10:47:43Z saulius 

The following automatic conversions were performed:

'_exptl_absorpt_correction_type' value 'Gaussian' changed to
'gaussian' according to
/home/saulius/struct/CIF-dictionaries/cif_core.dic dictionary named
'cif_core.dic' version 2.4.1 from 2010-06-29.

Automatic conversion script
Id: cif_fix_values 1715 2011-07-08 13:25:40Z adriana 
;
_cod_original_formula_sum 'C36 H26 N4 Ni1 O4 S2'
_cod_database_code 2220781
_cod_database_fobs_code 2220781

loop_
_symmetry_equiv_pos_as_xyz
'x, y, z'
'-x, -y, -z'

loop_
_atom_site_type_symbol
_atom_site_label
_atom_site_fract_x
_atom_site_fract_y
_atom_site_fract_z
_atom_site_U_iso_or_equiv
_atom_site_adp_type
_atom_site_calc_flag
_atom_site_refinement_flags
_atom_site_occupancy
_atom_site_disorder_assembly
_atom_site_disorder_group
Ni Ni1 0.10992(4) 0.16148(4) 0.22008(2) 0.04396(16) Uani d . 1 . .
S S2 0.17245(9) 0.12133(9) 0.09958(6) 0.0542(3) Uani d . 1 . .
S S1 0.27714(9) -0.00834(9) 0.27898(6) 0.0562(3) Uani d . 1 . .
C C25 0.1818(3) 0.1120(3) -0.0847(2) 0.0468(8) Uani d . 1 . .
C C3 0.0498(3) 0.2104(3) 0.4681(2) 0.0461(8) Uani d . 1 . .
O O2 -0.0374(2) 0.3346(2) 0.43990(16) 0.0594(6) Uani d . 1 . .
C C5 -0.0320(4) 0.2626(5) 0.5856(3) 0.0802(13) Uani d . 1 . .
H H5 -0.0504 0.2582 0.6436 0.096 Uiso calc R 1 . .
O O1 0.0615(2) 0.2029(2) 0.32411(14) 0.0539(6) Uani d . 1 . .
C C16 0.4337(4) -0.2623(4) 0.7121(2) 0.0608(10) Uani d . 1 . .
H H16 0.4447 -0.2931 0.7731 0.073 Uiso calc R 1 . .
C C9 0.5753(5) -0.4263(4) 0.3721(3) 0.0758(12) Uani d . 1 . .
H H9 0.568 -0.5109 0.3778 0.091 Uiso calc R 1 . .
O O3 -0.0437(2) 0.3025(2) 0.16983(14) 0.0551(6) Uani d . 1 . .
N N4 0.0672(3) 0.2042(3) -0.06320(16) 0.0485(7) Uani d . 1 . .
O O4 -0.2840(2) 0.4849(2) 0.14960(16) 0.0649(7) Uani d . 1 . .
C C15 0.5424(4) -0.2347(4) 0.6641(2) 0.0592(9) Uani d . 1 . .
H H15 0.6265 -0.2459 0.6926 0.071 Uiso calc R 1 . .
N N2 0.3911(3) -0.1353(3) 0.43740(16) 0.0433(6) Uani d . 1 . .
N N1 0.2152(3) 0.0424(3) 0.43601(16) 0.0427(6) Uani d . 1 . .
C C31 -0.0362(3) 0.2842(3) -0.1339(2) 0.0459(8) Uani d . 1 . .
C C17 0.3089(4) -0.2447(4) 0.6709(2) 0.0593(10) Uani d . 1 . .
H H17 0.2351 -0.2628 0.7039 0.071 Uiso calc R 1 . .
C C22 -0.3081(4) 0.5271(4) 0.0059(3) 0.0696(11) Uani d . 1 . .
H H22 -0.2911 0.5258 -0.0513 0.084 Uiso calc R 1 . .
C C21 -0.2258(3) 0.4548(3) 0.0779(2) 0.0467(8) Uani d . 1 . .
C C13 0.4024(3) -0.1739(3) 0.5320(2) 0.0420(7) Uani d . 1 . .
C C7 0.4894(3) -0.2189(3) 0.3976(2) 0.0456(8) Uani d . 1 . .
C C12 0.5971(4) -0.1767(4) 0.3554(2) 0.0641(10) Uani d . 1 . .
H H12 0.6045 -0.0921 0.3495 0.077 Uiso calc R 1 . .
C C18 0.2929(3) -0.2002(3) 0.5805(2) 0.0491(8) Uani d . 1 . .
H H18 0.2082 -0.188 0.5524 0.059 Uiso calc R 1 . .
N N3 -0.0573(3) 0.3195(3) 0.02013(16) 0.0476(7) Uani d . 1 . .
C C1 0.1123(3) 0.1489(3) 0.4017(2) 0.0424(7) Uani d . 1 . .
C C26 0.3131(4) 0.1250(4) -0.0810(2) 0.0650(10) Uani d . 1 . .
H H26 0.3293 0.1915 -0.0611 0.078 Uiso calc R 1 . .
C C36 -0.1497(4) 0.2426(4) -0.1455(2) 0.0574(9) Uani d . 1 . .
H H36 -0.1617 0.1644 -0.1075 0.069 Uiso calc R 1 . .
C C14 0.5278(3) -0.1902(3) 0.5730(2) 0.0521(9) Uani d . 1 . .
H H14 0.6016 -0.1716 0.5402 0.063 Uiso calc R 1 . .
C C20 0.0522(3) 0.2238(3) 0.0169(2) 0.0439(8) Uani d . 1 . .
C C4 0.0562(4) 0.1639(4) 0.5560(2) 0.0667(11) Uani d . 1 . .
H H4 0.1089 0.082 0.5907 0.08 Uiso calc R 1 . .
C C19 -0.0975(3) 0.3501(3) 0.0924(2) 0.0463(8) Uani d . 1 . .
C C32 -0.0178(4) 0.3994(4) -0.1894(2) 0.0598(10) Uani d . 1 . .
H H32 0.0595 0.4273 -0.1816 0.072 Uiso calc R 1 . .
C C27 0.4219(4) 0.0402(5) -0.1067(3) 0.0723(12) Uani d . 1 . .
H H27 0.5106 0.0504 -0.1044 0.087 Uiso calc R 1 . .
C C35 -0.2467(4) 0.3177(4) -0.2142(3) 0.0692(11) Uani d . 1 . .
H H35 -0.3235 0.2895 -0.2229 0.083 Uiso calc R 1 . .
C C23 -0.4244(4) 0.6049(4) 0.0329(3) 0.0777(13) Uani d . 1 . .
H H23 -0.4994 0.6652 -0.0028 0.093 Uiso calc R 1 . .
C C8 0.4766(4) -0.3430(4) 0.4059(2) 0.0582(9) Uani d . 1 . .
H H8 0.4028 -0.3707 0.4338 0.07 Uiso calc R 1 . .
C C11 0.6944(4) -0.2612(5) 0.3217(3) 0.0796(13) Uani d . 1 . .
H H11 0.7676 -0.2335 0.2929 0.095 Uiso calc R 1 . .
C C30 0.1591(4) 0.0128(4) -0.1135(3) 0.0716(12) Uani d . 1 . .
H H30 0.0705 0.0024 -0.116 0.086 Uiso calc R 1 . .
C C10 0.6831(5) -0.3862(5) 0.3306(3) 0.0824(15) Uani d . 1 . .
H H10 0.749 -0.4433 0.3083 0.099 Uiso calc R 1 . .
C C2 0.2900(3) -0.0298(3) 0.3898(2) 0.0406(7) Uani d . 1 . .
C C33 -0.1163(5) 0.4739(4) -0.2575(2) 0.0729(12) Uani d . 1 . .
H H33 -0.1051 0.5524 -0.2957 0.087 Uiso calc R 1 . .
C C6 -0.0839(4) 0.3632(4) 0.5149(3) 0.0714(12) Uani d . 1 . .
H H6 -0.1441 0.4428 0.516 0.086 Uiso calc R 1 . .
C C28 0.4000(5) -0.0574(4) -0.1351(3) 0.0759(12) Uani d . 1 . .
H H28 0.4735 -0.1146 -0.152 0.091 Uiso calc R 1 . .
C C24 -0.4066(4) 0.5758(4) 0.1190(3) 0.0731(12) Uani d . 1 . .
H H24 -0.4696 0.6127 0.1541 0.088 Uiso calc R 1 . .
C C34 -0.2292(5) 0.4322(4) -0.2686(3) 0.0727(12) Uani d . 1 . .
H H34 -0.2951 0.4831 -0.3141 0.087 Uiso calc R 1 . .
C C29 0.2695(5) -0.0716(4) -0.1389(3) 0.0892(15) Uani d . 1 . .
H H29 0.2545 -0.1387 -0.1587 0.107 Uiso calc R 1 . .

loop_
_atom_site_aniso_label
_atom_site_aniso_U_11
_atom_site_aniso_U_22
_atom_site_aniso_U_33
_atom_site_aniso_U_12
_atom_site_aniso_U_13
_atom_site_aniso_U_23
Ni1 0.0427(3) 0.0473(3) 0.0365(3) -0.00044(19) 0.00223(18) -0.01466(19)
S2 0.0514(5) 0.0615(6) 0.0397(5) 0.0050(4) 0.0030(4) -0.0179(4)
S1 0.0577(6) 0.0587(6) 0.0390(5) 0.0128(4) -0.0016(4) -0.0198(4)
C25 0.0448(19) 0.054(2) 0.0376(17) -0.0041(16) 0.0069(14) -0.0156(15)
C3 0.0386(18) 0.050(2) 0.050(2) 0.0001(16) 0.0030(15) -0.0261(16)
O2 0.0571(15) 0.0555(15) 0.0630(16) 0.0006(12) 0.0088(12) -0.0282(12)
C5 0.074(3) 0.107(4) 0.062(3) 0.003(3) 0.009(2) -0.053(3)
O1 0.0560(14) 0.0540(14) 0.0398(13) 0.0092(11) -0.0010(11) -0.0170(11)
C16 0.085(3) 0.051(2) 0.0396(19) -0.005(2) -0.001(2) -0.0148(16)
C9 0.092(3) 0.055(3) 0.072(3) 0.012(2) -0.007(2) -0.033(2)
O3 0.0536(14) 0.0612(15) 0.0385(13) 0.0073(12) -0.0005(11) -0.0164(11)
N4 0.0485(16) 0.0541(17) 0.0400(15) -0.0026(14) 0.0014(12) -0.0197(13)
O4 0.0590(16) 0.0630(17) 0.0567(15) 0.0087(13) 0.0086(12) -0.0164(13)
C15 0.063(2) 0.059(2) 0.054(2) -0.0102(19) -0.0128(19) -0.0181(18)
N2 0.0391(14) 0.0483(16) 0.0365(14) 0.0020(12) 0.0014(11) -0.0161(12)
N1 0.0402(15) 0.0449(16) 0.0402(15) -0.0032(13) 0.0032(12) -0.0157(12)
C31 0.0480(19) 0.048(2) 0.0372(17) -0.0029(16) 0.0041(15) -0.0148(15)
C17 0.063(2) 0.058(2) 0.048(2) -0.0072(19) 0.0146(18) -0.0113(17)
C22 0.068(3) 0.064(3) 0.065(3) 0.009(2) -0.016(2) -0.025(2)
C21 0.0481(19) 0.0432(19) 0.0446(19) -0.0021(16) 0.0011(15) -0.0156(15)
C13 0.0431(18) 0.0412(18) 0.0402(17) -0.0040(15) 0.0019(14) -0.0164(14)
C7 0.0408(18) 0.050(2) 0.0373(17) 0.0059(15) 0.0032(14) -0.0159(15)
C12 0.052(2) 0.076(3) 0.060(2) -0.005(2) 0.0154(18) -0.026(2)
C18 0.0429(19) 0.056(2) 0.0444(19) -0.0071(16) 0.0036(15) -0.0140(16)
N3 0.0529(17) 0.0500(17) 0.0378(15) -0.0060(14) 0.0036(13) -0.0170(13)
C1 0.0399(18) 0.0474(19) 0.0410(18) -0.0105(16) 0.0067(14) -0.0161(15)
C26 0.059(2) 0.086(3) 0.060(2) -0.020(2) 0.0100(19) -0.036(2)
C36 0.057(2) 0.056(2) 0.056(2) -0.0100(19) -0.0011(18) -0.0170(18)
C14 0.049(2) 0.056(2) 0.050(2) -0.0113(17) -0.0010(16) -0.0159(17)
C20 0.0463(19) 0.048(2) 0.0381(17) -0.0114(16) 0.0077(14) -0.0151(15)
C4 0.062(2) 0.085(3) 0.046(2) 0.007(2) -0.0003(18) -0.030(2)
C19 0.0476(19) 0.0430(19) 0.0439(19) -0.0068(16) 0.0017(15) -0.0110(15)
C32 0.066(2) 0.056(2) 0.057(2) -0.015(2) 0.0057(19) -0.0177(19)
C27 0.049(2) 0.104(4) 0.067(3) -0.013(2) 0.0125(19) -0.037(3)
C35 0.055(2) 0.075(3) 0.078(3) -0.003(2) -0.010(2) -0.034(2)
C23 0.061(3) 0.059(3) 0.097(4) 0.016(2) -0.026(2) -0.025(2)
C8 0.065(2) 0.054(2) 0.053(2) -0.0037(19) 0.0029(18) -0.0217(18)
C11 0.054(2) 0.107(4) 0.068(3) 0.000(3) 0.017(2) -0.031(3)
C30 0.063(3) 0.069(3) 0.100(3) -0.022(2) 0.023(2) -0.047(2)
C10 0.064(3) 0.108(4) 0.054(3) 0.024(3) 0.004(2) -0.035(3)
C2 0.0364(17) 0.0440(19) 0.0410(17) -0.0074(15) 0.0015(14) -0.0149(15)
C33 0.095(3) 0.053(2) 0.052(2) -0.003(2) 0.004(2) -0.0043(19)
C6 0.061(2) 0.077(3) 0.083(3) 0.000(2) 0.012(2) -0.052(3)
C28 0.070(3) 0.073(3) 0.076(3) 0.000(2) 0.022(2) -0.027(2)
C24 0.057(3) 0.059(3) 0.090(3) 0.010(2) 0.007(2) -0.025(2)
C34 0.074(3) 0.070(3) 0.060(3) 0.012(2) -0.016(2) -0.026(2)
C29 0.084(3) 0.068(3) 0.135(4) -0.021(3) 0.037(3) -0.061(3)

loop_
_atom_type_symbol
_atom_type_description
_atom_type_scat_dispersion_real
_atom_type_scat_dispersion_imag
_atom_type_scat_source
C C 0.0033 0.0016 'International Tables Vol C Tables 4.2.6.8 and 6.1.1.4'
H H 0 0 'International Tables Vol C Tables 4.2.6.8 and 6.1.1.4'
N N 0.0061 0.0033 'International Tables Vol C Tables 4.2.6.8 and 6.1.1.4'
O O 0.0106 0.006 'International Tables Vol C Tables 4.2.6.8 and 6.1.1.4'
S S 0.1246 0.1234 'International Tables Vol C Tables 4.2.6.8 and 6.1.1.4'
Ni Ni 0.3393 1.1124 'International Tables Vol C Tables 4.2.6.8 and 6.1.1.4'

loop_
_geom_angle_atom_site_label_1
_geom_angle_atom_site_label_2
_geom_angle_atom_site_label_3
_geom_angle_site_symmetry_1
_geom_angle_site_symmetry_3
_geom_angle
_geom_angle_publ_flag
O3 Ni1 O1 . . 84.21(9) y
O3 Ni1 S1 . . 176.26(8) y
O1 Ni1 S1 . . 95.90(7) y
O3 Ni1 S2 . . 95.82(7) y
O1 Ni1 S2 . . 176.87(8) y
S1 Ni1 S2 . . 84.28(3) y
C20 S2 Ni1 . . 108.55(11) ?
C2 S1 Ni1 . . 108.64(11) ?
C26 C25 C30 . . 119.3(3) ?
C26 C25 N4 . . 120.9(3) ?
C30 C25 N4 . . 119.7(3) ?
C4 C3 O2 . . 110.4(3) ?
C4 C3 C1 . . 131.4(3) ?
O2 C3 C1 . . 118.1(3) ?
C3 O2 C6 . . 105.1(3) ?
C6 C5 C4 . . 106.7(4) ?
C6 C5 H5 . . 126.7 ?
C4 C5 H5 . . 126.7 ?
C1 O1 Ni1 . . 131.4(2) ?
C15 C16 C17 . . 120.4(3) ?
C15 C16 H16 . . 119.8 ?
C17 C16 H16 . . 119.8 ?
C10 C9 C8 . . 120.9(4) ?
C10 C9 H9 . . 119.6 ?
C8 C9 H9 . . 119.6 ?
C19 O3 Ni1 . . 131.6(2) ?
C20 N4 C25 . . 124.4(3) ?
C20 N4 C31 . . 118.9(3) ?
C25 N4 C31 . . 116.6(2) ?
C24 O4 C21 . . 105.7(3) ?
C16 C15 C14 . . 120.3(3) ?
C16 C15 H15 . . 119.8 ?
C14 C15 H15 . . 119.8 ?
C2 N2 C7 . . 122.7(2) ?
C2 N2 C13 . . 121.6(2) ?
C7 N2 C13 . . 115.6(2) ?
C2 N1 C1 . . 123.9(3) ?
C36 C31 C32 . . 120.5(3) ?
C36 C31 N4 . . 119.8(3) ?
C32 C31 N4 . . 119.7(3) ?
C16 C17 C18 . . 119.9(3) ?
C16 C17 H17 . . 120.1 ?
C18 C17 H17 . . 120.1 ?
C21 C22 C23 . . 107.3(4) ?
C21 C22 H22 . . 126.4 ?
C23 C22 H22 . . 126.4 ?
C22 C21 O4 . . 109.6(3) ?
C22 C21 C19 . . 132.7(3) ?
O4 C21 C19 . . 117.7(3) ?
C18 C13 C14 . . 120.5(3) ?
C18 C13 N2 . . 121.0(3) ?
C14 C13 N2 . . 118.4(3) ?
C8 C7 C12 . . 120.9(3) ?
C8 C7 N2 . . 118.7(3) ?
C12 C7 N2 . . 120.3(3) ?
C7 C12 C11 . . 119.3(4) ?
C7 C12 H12 . . 120.3 ?
C11 C12 H12 . . 120.3 ?
C13 C18 C17 . . 119.9(3) ?
C13 C18 H18 . . 120.1 ?
C17 C18 H18 . . 120.1 ?
C20 N3 C19 . . 124.5(3) ?
O1 C1 N1 . . 131.0(3) ?
O1 C1 C3 . . 117.0(3) ?
N1 C1 C3 . . 112.0(3) ?
C25 C26 C27 . . 120.5(4) ?
C25 C26 H26 . . 119.7 ?
C27 C26 H26 . . 119.7 ?
C31 C36 C35 . . 119.7(4) ?
C31 C36 H36 . . 120.2 ?
C35 C36 H36 . . 120.2 ?
C13 C14 C15 . . 119.0(3) ?
C13 C14 H14 . . 120.5 ?
C15 C14 H14 . . 120.5 ?
N3 C20 N4 . . 114.0(3) ?
N3 C20 S2 . . 128.9(2) ?
N4 C20 S2 . . 117.1(2) ?
C3 C4 C5 . . 106.7(4) ?
C3 C4 H4 . . 126.6 ?
C5 C4 H4 . . 126.6 ?
O3 C19 N3 . . 130.4(3) ?
O3 C19 C21 . . 116.7(3) ?
N3 C19 C21 . . 112.8(3) ?
C31 C32 C33 . . 119.1(4) ?
C31 C32 H32 . . 120.4 ?
C33 C32 H32 . . 120.4 ?
C28 C27 C26 . . 120.3(4) ?
C28 C27 H27 . . 119.8 ?
C26 C27 H27 . . 119.8 ?
C34 C35 C36 . . 119.7(4) ?
C34 C35 H35 . . 120.1 ?
C36 C35 H35 . . 120.1 ?
C24 C23 C22 . . 106.4(4) ?
C24 C23 H23 . . 126.8 ?
C22 C23 H23 . . 126.8 ?
C7 C8 C9 . . 118.9(4) ?
C7 C8 H8 . . 120.5 ?
C9 C8 H8 . . 120.5 ?
C10 C11 C12 . . 120.1(4) ?
C10 C11 H11 . . 120 ?
C12 C11 H11 . . 120 ?
C25 C30 C29 . . 119.4(4) ?
C25 C30 H30 . . 120.3 ?
C29 C30 H30 . . 120.3 ?
C9 C10 C11 . . 119.9(4) ?
C9 C10 H10 . . 120 ?
C11 C10 H10 . . 120 ?
N1 C2 N2 . . 114.9(3) ?
N1 C2 S1 . . 129.1(2) ?
N2 C2 S1 . . 116.0(2) ?
C34 C33 C32 . . 120.1(4) ?
C34 C33 H33 . . 120 ?
C32 C33 H33 . . 120 ?
C5 C6 O2 . . 111.1(3) ?
C5 C6 H6 . . 124.5 ?
O2 C6 H6 . . 124.5 ?
C27 C28 C29 . . 119.7(4) ?
C27 C28 H28 . . 120.1 ?
C29 C28 H28 . . 120.1 ?
C23 C24 O4 . . 111.1(4) ?
C23 C24 H24 . . 124.5 ?
O4 C24 H24 . . 124.5 ?
C35 C34 C33 . . 120.9(4) ?
C35 C34 H34 . . 119.6 ?
C33 C34 H34 . . 119.6 ?
C28 C29 C30 . . 120.7(4) ?
C28 C29 H29 . . 119.7 ?
C30 C29 H29 . . 119.7 ?

loop_
_geom_bond_atom_site_label_1
_geom_bond_atom_site_label_2
_geom_bond_site_symmetry_2
_geom_bond_distance
_geom_bond_publ_flag
Ni1 O3 . 1.870(2) y
Ni1 O1 . 1.872(2) y
Ni1 S1 . 2.1412(9) y
Ni1 S2 . 2.1452(9) y
S2 C20 . 1.717(3) ?
S1 C2 . 1.718(3) ?
C25 C26 . 1.368(5) ?
C25 C30 . 1.373(5) ?
C25 N4 . 1.433(4) ?
C3 C4 . 1.341(5) ?
C3 O2 . 1.366(4) ?
C3 C1 . 1.468(4) ?
O2 C6 . 1.370(4) ?
C5 C6 . 1.325(6) ?
C5 C4 . 1.405(5) ?
C5 H5 . 0.93 ?
O1 C1 . 1.257(4) ?
C16 C15 . 1.368(5) ?
C16 C17 . 1.369(5) ?
C16 H16 . 0.93 ?
C9 C10 . 1.361(6) ?
C9 C8 . 1.381(5) ?
C9 H9 . 0.93 ?
O3 C19 . 1.261(4) ?
N4 C20 . 1.357(4) ?
N4 C31 . 1.452(4) ?
O4 C24 . 1.360(4) ?
O4 C21 . 1.364(4) ?
C15 C14 . 1.387(5) ?
C15 H15 . 0.93 ?
N2 C2 . 1.360(4) ?
N2 C7 . 1.440(4) ?
N2 C13 . 1.441(4) ?
N1 C2 . 1.323(4) ?
N1 C1 . 1.324(4) ?
C31 C36 . 1.369(5) ?
C31 C32 . 1.370(5) ?
C17 C18 . 1.379(4) ?
C17 H17 . 0.93 ?
C22 C21 . 1.339(5) ?
C22 C23 . 1.400(5) ?
C22 H22 . 0.93 ?
C21 C19 . 1.456(4) ?
C13 C18 . 1.376(4) ?
C13 C14 . 1.376(4) ?
C7 C8 . 1.372(5) ?
C7 C12 . 1.374(5) ?
C12 C11 . 1.383(5) ?
C12 H12 . 0.93 ?
C18 H18 . 0.93 ?
N3 C20 . 1.322(4) ?
N3 C19 . 1.323(4) ?
C26 C27 . 1.381(5) ?
C26 H26 . 0.93 ?
C36 C35 . 1.388(5) ?
C36 H36 . 0.93 ?
C14 H14 . 0.93 ?
C4 H4 . 0.93 ?
C32 C33 . 1.388(5) ?
C32 H32 . 0.93 ?
C27 C28 . 1.350(6) ?
C27 H27 . 0.93 ?
C35 C34 . 1.354(6) ?
C35 H35 . 0.93 ?
C23 C24 . 1.321(6) ?
C23 H23 . 0.93 ?
C8 H8 . 0.93 ?
C11 C10 . 1.374(6) ?
C11 H11 . 0.93 ?
C30 C29 . 1.387(5) ?
C30 H30 . 0.93 ?
C10 H10 . 0.93 ?
C33 C34 . 1.363(6) ?
C33 H33 . 0.93 ?
C6 H6 . 0.93 ?
C28 C29 . 1.365(6) ?
C28 H28 . 0.93 ?
C24 H24 . 0.93 ?
C34 H34 . 0.93 ?
C29 H29 . 0.93 ?

loop_
_geom_torsion_atom_site_label_1
_geom_torsion_atom_site_label_2
_geom_torsion_atom_site_label_3
_geom_torsion_atom_site_label_4
_geom_torsion_site_symmetry_1
_geom_torsion_site_symmetry_2
_geom_torsion_site_symmetry_3
_geom_torsion_site_symmetry_4
_geom_torsion
_geom_torsion_publ_flag
C4 C3 O2 C6 . . . . 0.5(4) ?
C1 C3 O2 C6 . . . . 177.2(3) ?
C26 C25 N4 C20 . . . . -62.4(5) ?
C30 C25 N4 C20 . . . . 120.9(4) ?
C26 C25 N4 C31 . . . . 115.4(4) ?
C30 C25 N4 C31 . . . . -61.4(4) ?
C17 C16 C15 C14 . . . . -0.8(6) ?
C20 N4 C31 C36 . . . . -89.2(4) ?
C25 N4 C31 C36 . . . . 93.0(4) ?
C20 N4 C31 C32 . . . . 92.1(4) ?
C25 N4 C31 C32 . . . . -85.8(4) ?
C15 C16 C17 C18 . . . . 0.6(6) ?
C23 C22 C21 O4 . . . . -0.9(5) ?
C23 C22 C21 C19 . . . . 174.7(4) ?
C24 O4 C21 C22 . . . . 1.5(4) ?
C24 O4 C21 C19 . . . . -174.8(3) ?
C2 N2 C13 C18 . . . . 55.4(4) ?
C7 N2 C13 C18 . . . . -122.0(3) ?
C2 N2 C13 C14 . . . . -127.7(3) ?
C7 N2 C13 C14 . . . . 55.0(4) ?
C2 N2 C7 C8 . . . . -106.7(4) ?
C13 N2 C7 C8 . . . . 70.7(4) ?
C2 N2 C7 C12 . . . . 76.1(4) ?
C13 N2 C7 C12 . . . . -106.6(4) ?
C8 C7 C12 C11 . . . . -0.6(5) ?
N2 C7 C12 C11 . . . . 176.6(3) ?
C14 C13 C18 C17 . . . . -0.8(5) ?
N2 C13 C18 C17 . . . . 176.1(3) ?
C16 C17 C18 C13 . . . . 0.2(5) ?
C2 N1 C1 O1 . . . . 1.4(6) ?
C2 N1 C1 C3 . . . . -178.9(3) ?
C4 C3 C1 O1 . . . . 162.4(4) ?
O2 C3 C1 O1 . . . . -13.5(4) ?
C4 C3 C1 N1 . . . . -17.3(5) ?
O2 C3 C1 N1 . . . . 166.8(3) ?
C30 C25 C26 C27 . . . . 0.5(6) ?
N4 C25 C26 C27 . . . . -176.3(3) ?
C32 C31 C36 C35 . . . . 0.2(5) ?
N4 C31 C36 C35 . . . . -178.6(3) ?
C18 C13 C14 C15 . . . . 0.6(5) ?
N2 C13 C14 C15 . . . . -176.3(3) ?
C16 C15 C14 C13 . . . . 0.2(5) ?
C19 N3 C20 N4 . . . . 175.3(3) ?
C19 N3 C20 S2 . . . . -3.1(5) ?
C25 N4 C20 N3 . . . . 176.0(3) ?
C31 N4 C20 N3 . . . . -1.7(4) ?
C25 N4 C20 S2 . . . . -5.4(4) ?
C31 N4 C20 S2 . . . . 176.9(2) ?
Ni1 S2 C20 N3 . . . . 4.5(3) ?
Ni1 S2 C20 N4 . . . . -173.9(2) ?
O2 C3 C4 C5 . . . . 0.4(5) ?
C1 C3 C4 C5 . . . . -175.7(3) ?
C6 C5 C4 C3 . . . . -1.3(5) ?
Ni1 O3 C19 N3 . . . . -4.2(6) ?
Ni1 O3 C19 C21 . . . . 174.8(2) ?
C20 N3 C19 O3 . . . . 2.3(6) ?
C20 N3 C19 C21 . . . . -176.7(3) ?
C22 C21 C19 O3 . . . . 179.0(4) ?
O4 C21 C19 O3 . . . . -5.6(5) ?
C22 C21 C19 N3 . . . . -1.8(6) ?
O4 C21 C19 N3 . . . . 173.5(3) ?
C36 C31 C32 C33 . . . . 0.3(5) ?
N4 C31 C32 C33 . . . . 179.0(3) ?
C25 C26 C27 C28 . . . . -0.5(6) ?
C31 C36 C35 C34 . . . . -0.8(6) ?
C21 C22 C23 C24 . . . . 0.0(5) ?
C12 C7 C8 C9 . . . . 0.9(5) ?
N2 C7 C8 C9 . . . . -176.3(3) ?
C10 C9 C8 C7 . . . . -0.5(6) ?
C7 C12 C11 C10 . . . . -0.1(6) ?
C26 C25 C30 C29 . . . . -0.4(6) ?
N4 C25 C30 C29 . . . . 176.4(4) ?
C8 C9 C10 C11 . . . . -0.2(6) ?
C12 C11 C10 C9 . . . . 0.5(7) ?
C1 N1 C2 N2 . . . . 180.0(3) ?
C1 N1 C2 S1 . . . . 0.3(5) ?
C7 N2 C2 N1 . . . . -175.0(3) ?
C13 N2 C2 N1 . . . . 7.8(4) ?
C7 N2 C2 S1 . . . . 4.8(4) ?
C13 N2 C2 S1 . . . . -172.4(2) ?
Ni1 S1 C2 N1 . . . . -1.0(3) ?
Ni1 S1 C2 N2 . . . . 179.3(2) ?
C31 C32 C33 C34 . . . . -0.1(6) ?
C4 C5 C6 O2 . . . . 1.6(5) ?
C3 O2 C6 C5 . . . . -1.4(4) ?
C26 C27 C28 C29 . . . . 0.4(7) ?
C22 C23 C24 O4 . . . . 1.0(5) ?
C21 O4 C24 C23 . . . . -1.6(5) ?
C36 C35 C34 C33 . . . . 1.0(6) ?
C32 C33 C34 C35 . . . . -0.6(6) ?
C27 C28 C29 C30 . . . . -0.2(7) ?
C25 C30 C29 C28 . . . . 0.3(7) ?
